data_7113922
loop_
_publ_author_name
'Chien Ing Yeo'
'Siti Nadiah Abdul Halim'
'Seik Weng Ng'
'Seng Lim Tan'
'Julio Zukerman-Schpector'
'Marco A. B. Ferreira'
'Edward R. T. Tiekink'

_publ_section_title
;
 Investigation of putative arene-C-H...pi(quasi-chelate ring) interactions
 in copper(I) crystal structures
;
_journal_name_full Chem.Commun.
_journal_page_first 5984
_journal_paper_doi 10.1039/C4CC02040E
_journal_volume 50
_journal_year 2014
_chemical_formula_moiety 'C44 H39 Cl Cu N O P2 S'
_chemical_formula_sum 'C44 H39 Cl Cu N O P2 S'
_chemical_formula_weight 790.75
_chemical_name_systematic ?
_space_group_IT_number 15
_symmetry_cell_setting monoclinic
_symmetry_space_group_name_Hall '-C 2yc'
_symmetry_space_group_name_H-M 'C 1 2/c 1'
_atom_sites_solution_hydrogens geom
_atom_sites_solution_primary direct
_atom_sites_solution_secondary difmap
_audit_creation_method SHELXL-97
_cell_angle_alpha 90.00
_cell_angle_beta 105.830(4)
_cell_angle_gamma 90.00
_cell_formula_units_Z 8
_cell_length_a 43.7273(13)
_cell_length_b 9.6943(3)
_cell_length_c 19.2365(4)
_cell_measurement_reflns_used 15233
_cell_measurement_temperature 100(2)
_cell_measurement_theta_max 27.5019
_cell_measurement_theta_min 2.3550
_cell_volume 7845.2(4)
_computing_cell_refinement 'CrysAlis PRO (Agilent, 2013)'
_computing_data_collection 'CrysAlis PRO (Agilent, 2013)'
_computing_data_reduction 'CrysAlis PRO (Agilent, 2013)'
_computing_molecular_graphics
;
ORTEP-3 for Windows (Farrugia, 2012) and DIAMOND (Brandenburg, 2006)
;
_computing_publication_material 'publCIF (Westrip, 2010)'
_computing_structure_refinement 'SHELXL97 (Sheldrick, 2008)'
_computing_structure_solution 'SHELXS97 (Sheldrick, 2008)'
_diffrn_ambient_temperature 100(2)
_diffrn_detector_area_resol_mean 10.4041
_diffrn_measured_fraction_theta_full 0.999
_diffrn_measured_fraction_theta_max 0.999
_diffrn_measurement_device_type 'Agilent Technologies SuperNova Dual diffractometer with Atlas detector'
_diffrn_measurement_method '\w scan'
_diffrn_radiation_monochromator Mirror
_diffrn_radiation_source 'SuperNova (Mo) X-ray Source'
_diffrn_radiation_type MoK\a
_diffrn_radiation_wavelength 0.71073
_diffrn_reflns_av_R_equivalents 0.0730
_diffrn_reflns_av_sigmaI/netI 0.0505
_diffrn_reflns_limit_h_max 56
_diffrn_reflns_limit_h_min -56
_diffrn_reflns_limit_k_max 12
_diffrn_reflns_limit_k_min -12
_diffrn_reflns_limit_l_max 24
_diffrn_reflns_limit_l_min -24
_diffrn_reflns_number 62312
_diffrn_reflns_theta_full 27.50
_diffrn_reflns_theta_max 27.50
_diffrn_reflns_theta_min 2.36
_diffrn_standards_decay_% 0
_diffrn_standards_interval_count 0
_diffrn_standards_interval_time 0
_diffrn_standards_number 0
_exptl_absorpt_coefficient_mu 0.795
_exptl_absorpt_correction_T_max 0.9248
_exptl_absorpt_correction_T_min 0.7417
_exptl_absorpt_correction_type multi-scan
_exptl_absorpt_process_details 'CrysAlis PRO (Agilent, 2013)'
_exptl_crystal_colour colourless
_exptl_crystal_density_diffrn 1.339
_exptl_crystal_density_method 'not measured'
_exptl_crystal_description prism
_exptl_crystal_F_000 3280
_exptl_crystal_size_max 0.40
_exptl_crystal_size_mid 0.10
_exptl_crystal_size_min 0.10
_refine_diff_density_max 0.427
_refine_diff_density_min -0.417
_refine_diff_density_rms 0.077
_refine_ls_extinction_method none
_refine_ls_goodness_of_fit_ref 1.064
_refine_ls_hydrogen_treatment mixed
_refine_ls_matrix_type full
_refine_ls_number_parameters 464
_refine_ls_number_reflns 9006
_refine_ls_number_restraints 1
_refine_ls_restrained_S_all 1.064
_refine_ls_R_factor_all 0.0573
_refine_ls_R_factor_gt 0.0388
_refine_ls_shift/su_max 0.001
_refine_ls_shift/su_mean 0.000
_refine_ls_structure_factor_coef Fsqd
_refine_ls_weighting_details 'calc w=1/[\s^2^(Fo^2^)+(0.0235P)^2^+12.8460P] where P=(Fo^2^+2Fc^2^)/3'
_refine_ls_weighting_scheme calc
_refine_ls_wR_factor_gt 0.0777
_refine_ls_wR_factor_ref 0.0876
_reflns_number_gt 7076
_reflns_number_total 9006
_reflns_threshold_expression I>2\s(I)
_cod_data_source_file c4cc02040e2.cif
_cod_data_source_block 1
_cod_original_sg_symbol_Hall '-C 2yc '
_cod_original_sg_symbol_H-M 'C 2/c'
_cod_database_code 7113922

loop_
_symmetry_equiv_pos_as_xyz
'x, y, z'
'-x, y, -z+1/2'
'x+1/2, y+1/2, z'
'-x+1/2, y+1/2, -z+1/2'
'-x, -y, -z'
'x, -y, z-1/2'
'-x+1/2, -y+1/2, -z'
'x+1/2, -y+1/2, z-1/2'

loop_
_atom_site_label
_atom_site_type_symbol
_atom_site_fract_x
_atom_site_fract_y
_atom_site_fract_z
_atom_site_U_iso_or_equiv
_atom_site_adp_type
_atom_site_occupancy
_atom_site_symmetry_multiplicity
_atom_site_calc_flag
_atom_site_refinement_flags
Cu Cu 0.122466(6) 0.24148(3) 0.046999(13) 0.01445(7) Uani 1 1 d .
Cl1 Cl 0.159622(13) 0.10756(6) 0.13167(3) 0.01832(12) Uani 1 1 d .
S1 S 0.114525(13) 0.45319(6) 0.09915(3) 0.01860(13) Uani 1 1 d .
P1 P 0.075104(13) 0.13743(6) 0.03057(3) 0.01370(12) Uani 1 1 d .
P2 P 0.147454(13) 0.29320(6) -0.03867(3) 0.01478(12) Uani 1 1 d .
O1 O 0.15428(4) 0.63311(17) 0.18142(8) 0.0246(4) Uani 1 1 d .
N1 N 0.17165(5) 0.4150(2) 0.18900(10) 0.0195(4) Uani 1 1 d D
H1N H 0.1685(6) 0.3316(13) 0.1720(12) 0.023 Uiso 1 1 d D
C1 C 0.14846(5) 0.5033(2) 0.15928(11) 0.0180(5) Uani 1 1 d .
C2 C 0.20193(5) 0.4353(2) 0.23950(11) 0.0192(5) Uani 1 1 d .
C3 C 0.22515(6) 0.3387(3) 0.23799(12) 0.0244(5) Uani 1 1 d .
H3 H 0.2206 0.2659 0.2037 0.029 Uiso 1 1 calc R
C4 C 0.25496(6) 0.3483(3) 0.28641(14) 0.0326(6) Uani 1 1 d .
H4 H 0.2708 0.2820 0.2852 0.039 Uiso 1 1 calc R
C5 C 0.26177(6) 0.4537(3) 0.33652(14) 0.0332(6) Uani 1 1 d .
H5 H 0.2823 0.4607 0.3694 0.040 Uiso 1 1 calc R
C6 C 0.23865(6) 0.5485(3) 0.33850(13) 0.0332(6) Uani 1 1 d .
H6 H 0.2433 0.6202 0.3735 0.040 Uiso 1 1 calc R
C7 C 0.20859(6) 0.5410(3) 0.29018(12) 0.0272(6) Uani 1 1 d .
H7 H 0.1928 0.6072 0.2918 0.033 Uiso 1 1 calc R
C8 C 0.13074(7) 0.7373(3) 0.14954(14) 0.0366(7) Uani 1 1 d .
H8A H 0.1395 0.8291 0.1642 0.055 Uiso 1 1 calc R
H8B H 0.1117 0.7232 0.1662 0.055 Uiso 1 1 calc R
H8C H 0.1252 0.7297 0.0968 0.055 Uiso 1 1 calc R
C11 C 0.06262(5) 0.1282(2) 0.11403(11) 0.0159(5) Uani 1 1 d .
C12 C 0.03306(5) 0.1700(2) 0.11991(12) 0.0210(5) Uani 1 1 d .
H12 H 0.0176 0.2031 0.0785 0.025 Uiso 1 1 calc R
C13 C 0.02602(6) 0.1638(3) 0.18616(12) 0.0259(6) Uani 1 1 d .
H13 H 0.0059 0.1947 0.1901 0.031 Uiso 1 1 calc R
C14 C 0.04821(6) 0.1127(3) 0.24634(12) 0.0267(6) Uani 1 1 d .
H14 H 0.0432 0.1070 0.2913 0.032 Uiso 1 1 calc R
C15 C 0.07777(6) 0.0699(3) 0.24120(12) 0.0254(5) Uani 1 1 d .
H15 H 0.0930 0.0344 0.2825 0.030 Uiso 1 1 calc R
C16 C 0.08511(5) 0.0788(2) 0.17563(12) 0.0208(5) Uani 1 1 d .
H16 H 0.1055 0.0514 0.1724 0.025 Uiso 1 1 calc R
C21 C 0.07448(5) -0.0416(2) 0.00195(11) 0.0162(5) Uani 1 1 d .
C22 C 0.09375(6) -0.0783(3) -0.04220(11) 0.0218(5) Uani 1 1 d .
H22 H 0.1069 -0.0108 -0.0553 0.026 Uiso 1 1 calc R
C23 C 0.09384(7) -0.2124(3) -0.06711(13) 0.0288(6) Uani 1 1 d .
H23 H 0.1069 -0.2364 -0.0973 0.035 Uiso 1 1 calc R
C24 C 0.07481(6) -0.3115(3) -0.04793(13) 0.0290(6) Uani 1 1 d .
H24 H 0.0747 -0.4033 -0.0652 0.035 Uiso 1 1 calc R
C25 C 0.05592(6) -0.2763(3) -0.00345(13) 0.0281(6) Uani 1 1 d .
H25 H 0.0432 -0.3446 0.0105 0.034 Uiso 1 1 calc R
C26 C 0.05552(5) -0.1419(2) 0.02090(12) 0.0220(5) Uani 1 1 d .
H26 H 0.0422 -0.1182 0.0507 0.026 Uiso 1 1 calc R
C31 C 0.04076(5) 0.2137(2) -0.03488(11) 0.0166(5) Uani 1 1 d .
C32 C 0.03497(5) 0.3543(2) -0.02904(12) 0.0221(5) Uani 1 1 d .
H32 H 0.0485 0.4065 0.0089 0.027 Uiso 1 1 calc R
C33 C 0.00988(6) 0.4186(3) -0.07766(13) 0.0281(6) Uani 1 1 d .
H33 H 0.0061 0.5141 -0.0727 0.034 Uiso 1 1 calc R
C34 C -0.00972(6) 0.3437(3) -0.13369(13) 0.0305(6) Uani 1 1 d .
H34 H -0.0271 0.3876 -0.1669 0.037 Uiso 1 1 calc R
C35 C -0.00397(6) 0.2053(3) -0.14115(13) 0.0300(6) Uani 1 1 d .
H35 H -0.0172 0.1545 -0.1802 0.036 Uiso 1 1 calc R
C36 C 0.02109(6) 0.1397(3) -0.09182(11) 0.0220(5) Uani 1 1 d .
H36 H 0.0248 0.0442 -0.0970 0.026 Uiso 1 1 calc R
C41 C 0.18216(5) 0.4000(2) 0.00104(11) 0.0165(5) Uani 1 1 d .
C42 C 0.21297(5) 0.3468(3) 0.02202(12) 0.0233(5) Uani 1 1 d .
H42 H 0.2168 0.2546 0.0098 0.028 Uiso 1 1 calc R
C43 C 0.23813(6) 0.4275(3) 0.06068(13) 0.0289(6) Uani 1 1 d .
H43 H 0.2591 0.3906 0.0742 0.035 Uiso 1 1 calc R
C44 C 0.23285(6) 0.5614(3) 0.07955(13) 0.0274(6) Uani 1 1 d .
H44 H 0.2501 0.6160 0.1064 0.033 Uiso 1 1 calc R
C45 C 0.20241(6) 0.6157(3) 0.05924(12) 0.0230(5) Uani 1 1 d .
H45 H 0.1988 0.7078 0.0719 0.028 Uiso 1 1 calc R
C46 C 0.17723(6) 0.5359(2) 0.02048(11) 0.0201(5) Uani 1 1 d .
H46 H 0.1564 0.5736 0.0069 0.024 Uiso 1 1 calc R
C51 C 0.12401(5) 0.3950(2) -0.11473(11) 0.0179(5) Uani 1 1 d .
C52 C 0.13637(6) 0.5011(2) -0.14807(11) 0.0210(5) Uani 1 1 d .
H52 H 0.1583 0.5244 -0.1313 0.025 Uiso 1 1 calc R
C53 C 0.11664(6) 0.5725(3) -0.20583(12) 0.0271(6) Uani 1 1 d .
H53 H 0.1250 0.6450 -0.2283 0.032 Uiso 1 1 calc R
C54 C 0.08490(7) 0.5384(3) -0.23055(12) 0.0335(7) Uani 1 1 d .
H54 H 0.0716 0.5868 -0.2703 0.040 Uiso 1 1 calc R
C55 C 0.07244(6) 0.4342(3) -0.19779(13) 0.0343(7) Uani 1 1 d .
H55 H 0.0505 0.4115 -0.2147 0.041 Uiso 1 1 calc R
C56 C 0.09191(6) 0.3626(3) -0.14005(12) 0.0266(6) Uani 1 1 d .
H56 H 0.0832 0.2908 -0.1176 0.032 Uiso 1 1 calc R
C61 C 0.16200(5) 0.1492(2) -0.08276(11) 0.0160(5) Uani 1 1 d .
C62 C 0.16167(6) 0.1517(3) -0.15543(12) 0.0227(5) Uani 1 1 d .
H62 H 0.1548 0.2325 -0.1832 0.027 Uiso 1 1 calc R
C63 C 0.17123(6) 0.0374(3) -0.18757(12) 0.0265(6) Uani 1 1 d .
H63 H 0.1711 0.0407 -0.2370 0.032 Uiso 1 1 calc R
C64 C 0.18104(6) -0.0816(3) -0.14783(13) 0.0253(5) Uani 1 1 d .
H64 H 0.1873 -0.1603 -0.1701 0.030 Uiso 1 1 calc R
C65 C 0.18170(6) -0.0850(3) -0.07563(13) 0.0285(6) Uani 1 1 d .
H65 H 0.1887 -0.1659 -0.0480 0.034 Uiso 1 1 calc R
C66 C 0.17214(6) 0.0295(3) -0.04308(12) 0.0250(5) Uani 1 1 d .
H66 H 0.1725 0.0260 0.0065 0.030 Uiso 1 1 calc R

loop_
_atom_site_aniso_label
_atom_site_aniso_U_11
_atom_site_aniso_U_22
_atom_site_aniso_U_33
_atom_site_aniso_U_23
_atom_site_aniso_U_13
_atom_site_aniso_U_12
Cu 0.01373(14) 0.01631(15) 0.01285(13) -0.00012(10) 0.00283(10) -0.00142(11)
Cl1 0.0179(3) 0.0187(3) 0.0167(2) 0.0031(2) 0.0019(2) 0.0012(2)
S1 0.0173(3) 0.0182(3) 0.0178(3) -0.0043(2) 0.0006(2) 0.0003(2)
P1 0.0136(3) 0.0128(3) 0.0144(3) -0.0015(2) 0.0035(2) -0.0005(2)
P2 0.0153(3) 0.0162(3) 0.0128(3) 0.0007(2) 0.0038(2) 0.0004(2)
O1 0.0282(10) 0.0164(9) 0.0233(8) -0.0037(7) -0.0030(7) -0.0011(7)
N1 0.0184(10) 0.0183(11) 0.0186(9) -0.0036(8) -0.0004(8) -0.0032(9)
C1 0.0207(12) 0.0187(12) 0.0140(10) -0.0032(8) 0.0037(9) -0.0026(10)
C2 0.0181(12) 0.0235(13) 0.0146(10) 0.0018(9) 0.0019(9) -0.0048(10)
C3 0.0210(13) 0.0292(15) 0.0209(12) -0.0008(10) 0.0022(9) -0.0002(11)
C4 0.0202(13) 0.0386(17) 0.0357(14) 0.0039(12) 0.0022(11) 0.0006(12)
C5 0.0222(14) 0.0379(17) 0.0313(14) 0.0044(12) -0.0065(11) -0.0083(13)
C6 0.0338(16) 0.0294(16) 0.0280(13) -0.0047(11) -0.0059(11) -0.0111(13)
C7 0.0249(14) 0.0276(15) 0.0258(12) -0.0046(10) 0.0013(10) -0.0035(11)
C8 0.0432(17) 0.0192(14) 0.0365(15) -0.0056(11) -0.0077(12) 0.0059(13)
C11 0.0179(11) 0.0136(12) 0.0170(10) -0.0032(8) 0.0060(9) -0.0035(9)
C12 0.0171(12) 0.0230(13) 0.0225(11) -0.0034(9) 0.0049(9) -0.0021(10)
C13 0.0181(12) 0.0342(15) 0.0291(13) -0.0075(11) 0.0126(10) -0.0033(11)
C14 0.0279(14) 0.0363(16) 0.0190(11) -0.0041(10) 0.0114(10) -0.0071(12)
C15 0.0252(13) 0.0310(15) 0.0196(11) 0.0014(10) 0.0054(10) -0.0006(11)
C16 0.0171(12) 0.0229(13) 0.0235(12) 0.0003(9) 0.0071(9) 0.0023(10)
C21 0.0176(11) 0.0148(12) 0.0136(10) -0.0010(8) -0.0003(8) 0.0004(9)
C22 0.0262(13) 0.0203(13) 0.0193(11) -0.0012(9) 0.0073(10) 0.0008(10)
C23 0.0416(16) 0.0238(14) 0.0220(12) -0.0067(10) 0.0105(11) 0.0053(12)
C24 0.0373(15) 0.0162(13) 0.0261(13) -0.0071(10) -0.0037(11) 0.0042(12)
C25 0.0313(15) 0.0164(13) 0.0340(14) -0.0009(10) 0.0045(11) -0.0059(11)
C26 0.0186(12) 0.0185(13) 0.0280(12) -0.0037(10) 0.0050(10) -0.0014(10)
C31 0.0131(11) 0.0188(12) 0.0173(10) 0.0004(9) 0.0033(8) -0.0017(9)
C32 0.0189(12) 0.0170(13) 0.0271(12) -0.0017(9) 0.0008(9) -0.0007(10)
C33 0.0262(14) 0.0189(14) 0.0350(14) 0.0038(10) 0.0013(11) 0.0035(11)
C34 0.0261(14) 0.0332(16) 0.0270(13) 0.0076(11) -0.0018(10) 0.0063(12)
C35 0.0261(14) 0.0368(16) 0.0207(12) -0.0035(11) -0.0045(10) -0.0008(12)
C36 0.0233(13) 0.0206(13) 0.0206(11) -0.0029(9) 0.0034(9) -0.0021(10)
C41 0.0191(12) 0.0185(12) 0.0124(10) 0.0026(8) 0.0053(8) -0.0018(10)
C42 0.0202(12) 0.0250(14) 0.0238(12) -0.0043(10) 0.0045(10) 0.0012(11)
C43 0.0160(12) 0.0367(16) 0.0319(13) -0.0055(11) 0.0030(10) 0.0017(11)
C44 0.0234(13) 0.0302(15) 0.0278(13) -0.0065(11) 0.0056(10) -0.0091(11)
C45 0.0283(14) 0.0193(13) 0.0219(12) -0.0028(9) 0.0077(10) -0.0048(11)
C46 0.0199(12) 0.0208(13) 0.0201(11) 0.0025(9) 0.0063(9) 0.0013(10)
C51 0.0186(12) 0.0213(13) 0.0138(10) -0.0012(9) 0.0045(9) 0.0045(10)
C52 0.0263(13) 0.0197(13) 0.0172(11) 0.0000(9) 0.0060(9) 0.0039(11)
C53 0.0435(16) 0.0222(14) 0.0174(11) 0.0024(9) 0.0116(11) 0.0088(12)
C54 0.0387(16) 0.0444(18) 0.0148(11) 0.0032(11) 0.0029(11) 0.0195(14)
C55 0.0211(13) 0.060(2) 0.0193(12) 0.0020(12) 0.0008(10) 0.0075(13)
C56 0.0225(13) 0.0404(16) 0.0168(11) 0.0013(10) 0.0053(9) 0.0009(12)
C61 0.0137(11) 0.0185(12) 0.0167(10) -0.0012(9) 0.0056(8) -0.0010(9)
C62 0.0260(13) 0.0225(13) 0.0182(11) 0.0000(9) 0.0038(9) 0.0015(11)
C63 0.0317(14) 0.0307(15) 0.0165(11) -0.0066(10) 0.0053(10) 0.0016(12)
C64 0.0216(13) 0.0237(14) 0.0305(13) -0.0092(10) 0.0072(10) 0.0001(11)
C65 0.0329(15) 0.0217(14) 0.0332(14) 0.0053(11) 0.0130(11) 0.0058(12)
C66 0.0299(14) 0.0261(14) 0.0215(12) 0.0050(10) 0.0115(10) 0.0082(11)

loop_
_atom_type_symbol
_atom_type_description
_atom_type_scat_dispersion_real
_atom_type_scat_dispersion_imag
_atom_type_scat_source
C C 0.0033 0.0016 'International Tables Vol C Tables 4.2.6.8 and 6.1.1.4'
H H 0.0000 0.0000 'International Tables Vol C Tables 4.2.6.8 and 6.1.1.4'
N N 0.0061 0.0033 'International Tables Vol C Tables 4.2.6.8 and 6.1.1.4'
O O 0.0106 0.0060 'International Tables Vol C Tables 4.2.6.8 and 6.1.1.4'
P P 0.1023 0.0942 'International Tables Vol C Tables 4.2.6.8 and 6.1.1.4'
S S 0.1246 0.1234 'International Tables Vol C Tables 4.2.6.8 and 6.1.1.4'
Cl Cl 0.1484 0.1585 'International Tables Vol C Tables 4.2.6.8 and 6.1.1.4'
Cu Cu 0.3201 1.2651 'International Tables Vol C Tables 4.2.6.8 and 6.1.1.4'

loop_
_geom_angle_atom_site_label_1
_geom_angle_atom_site_label_2
_geom_angle_atom_site_label_3
_geom_angle
P1 Cu P2 127.25(2)
P1 Cu S1 102.36(2)
P2 Cu S1 105.88(2)
P1 Cu Cl1 106.59(2)
P2 Cu Cl1 104.27(2)
S1 Cu Cl1 109.92(2)
C1 S1 Cu 109.85(8)
C21 P1 C31 103.61(10)
C21 P1 C11 103.59(10)
C31 P1 C11 103.74(10)
C21 P1 Cu 114.08(7)
C31 P1 Cu 117.83(7)
C11 P1 Cu 112.45(7)
C41 P2 C51 104.45(10)
C41 P2 C61 105.77(10)
C51 P2 C61 103.31(10)
C41 P2 Cu 109.39(7)
C51 P2 Cu 115.12(7)
C61 P2 Cu 117.65(7)
C1 O1 C8 118.08(18)
C1 N1 C2 131.4(2)
C1 N1 H1N 114.4(17)
C2 N1 H1N 114.0(17)
N1 C1 O1 114.44(19)
N1 C1 S1 122.33(18)
O1 C1 S1 123.22(18)
C3 C2 C7 119.9(2)
C3 C2 N1 116.2(2)
C7 C2 N1 123.9(2)
C4 C3 C2 120.1(2)
C4 C3 H3 120.0
C2 C3 H3 120.0
C5 C4 C3 120.3(3)
C5 C4 H4 119.9
C3 C4 H4 119.9
C6 C5 C4 119.6(2)
C6 C5 H5 120.2
C4 C5 H5 120.2
C5 C6 C7 121.0(2)
C5 C6 H6 119.5
C7 C6 H6 119.5
C2 C7 C6 119.2(2)
C2 C7 H7 120.4
C6 C7 H7 120.4
O1 C8 H8A 109.5
O1 C8 H8B 109.5
H8A C8 H8B 109.5
O1 C8 H8C 109.5
H8A C8 H8C 109.5
H8B C8 H8C 109.5
C12 C11 C16 119.01(19)
C12 C11 P1 124.27(17)
C16 C11 P1 116.70(16)
C11 C12 C13 120.4(2)
C11 C12 H12 119.8
C13 C12 H12 119.8
C14 C13 C12 120.1(2)
C14 C13 H13 119.9
C12 C13 H13 119.9
C13 C14 C15 120.1(2)
C13 C14 H14 119.9
C15 C14 H14 119.9
C16 C15 C14 119.8(2)
C16 C15 H15 120.1
C14 C15 H15 120.1
C15 C16 C11 120.5(2)
C15 C16 H16 119.8
C11 C16 H16 119.8
C26 C21 C22 119.0(2)
C26 C21 P1 123.28(17)
C22 C21 P1 117.76(17)
C23 C22 C21 120.6(2)
C23 C22 H22 119.7
C21 C22 H22 119.7
C24 C23 C22 120.0(2)
C24 C23 H23 120.0
C22 C23 H23 120.0
C25 C24 C23 119.8(2)
C25 C24 H24 120.1
C23 C24 H24 120.1
C24 C25 C26 120.4(2)
C24 C25 H25 119.8
C26 C25 H25 119.8
C25 C26 C21 120.3(2)
C25 C26 H26 119.8
C21 C26 H26 119.8
C36 C31 C32 118.6(2)
C36 C31 P1 123.20(18)
C32 C31 P1 118.11(17)
C33 C32 C31 120.9(2)
C33 C32 H32 119.5
C31 C32 H32 119.5
C32 C33 C34 119.9(2)
C32 C33 H33 120.0
C34 C33 H33 120.0
C35 C34 C33 119.9(2)
C35 C34 H34 120.0
C33 C34 H34 120.0
C34 C35 C36 120.3(2)
C34 C35 H35 119.8
C36 C35 H35 119.8
C35 C36 C31 120.2(2)
C35 C36 H36 119.9
C31 C36 H36 119.9
C42 C41 C46 118.5(2)
C42 C41 P2 122.60(18)
C46 C41 P2 118.29(17)
C43 C42 C41 120.5(2)
C43 C42 H42 119.7
C41 C42 H42 119.7
C44 C43 C42 120.3(2)
C44 C43 H43 119.9
C42 C43 H43 119.9
C43 C44 C45 119.9(2)
C43 C44 H44 120.0
C45 C44 H44 120.0
C44 C45 C46 120.1(2)
C44 C45 H45 120.0
C46 C45 H45 120.0
C45 C46 C41 120.7(2)
C45 C46 H46 119.6
C41 C46 H46 119.6
C56 C51 C52 119.1(2)
C56 C51 P2 116.74(18)
C52 C51 P2 124.19(18)
C53 C52 C51 120.0(2)
C53 C52 H52 120.0
C51 C52 H52 120.0
C54 C53 C52 120.2(2)
C54 C53 H53 119.9
C52 C53 H53 119.9
C55 C54 C53 120.3(2)
C55 C54 H54 119.9
C53 C54 H54 119.9
C54 C55 C56 120.0(2)
C54 C55 H55 120.0
C56 C55 H55 120.0
C55 C56 C51 120.5(2)
C55 C56 H56 119.8
C51 C56 H56 119.8
C66 C61 C62 118.6(2)
C66 C61 P2 118.62(16)
C62 C61 P2 122.68(18)
C63 C62 C61 120.7(2)
C63 C62 H62 119.6
C61 C62 H62 119.6
C64 C63 C62 120.3(2)
C64 C63 H63 119.9
C62 C63 H63 119.9
C65 C64 C63 119.5(2)
C65 C64 H64 120.2
C63 C64 H64 120.2
C64 C65 C66 120.4(2)
C64 C65 H65 119.8
C66 C65 H65 119.8
C61 C66 C65 120.5(2)
C61 C66 H66 119.8
C65 C66 H66 119.8

loop_
_geom_bond_atom_site_label_1
_geom_bond_atom_site_label_2
_geom_bond_distance
Cu P1 2.2471(6)
Cu P2 2.2679(6)
Cu S1 2.3514(6)
Cu Cl1 2.3526(6)
S1 C1 1.685(2)
P1 C21 1.819(2)
P1 C31 1.832(2)
P1 C11 1.833(2)
P2 C41 1.824(2)
P2 C51 1.830(2)
P2 C61 1.835(2)
O1 C1 1.331(3)
O1 C8 1.453(3)
N1 C1 1.331(3)
N1 C2 1.426(3)
N1 H1N 0.869(10)
C2 C3 1.387(3)
C2 C7 1.389(3)
C3 C4 1.383(3)
C3 H3 0.9500
C4 C5 1.380(4)
C4 H4 0.9500
C5 C6 1.374(4)
C5 H5 0.9500
C6 C7 1.389(3)
C6 H6 0.9500
C7 H7 0.9500
C8 H8A 0.9800
C8 H8B 0.9800
C8 H8C 0.9800
C11 C12 1.389(3)
C11 C16 1.401(3)
C12 C13 1.392(3)
C12 H12 0.9500
C13 C14 1.383(3)
C13 H13 0.9500
C14 C15 1.387(3)
C14 H14 0.9500
C15 C16 1.386(3)
C15 H15 0.9500
C16 H16 0.9500
C21 C26 1.389(3)
C21 C22 1.396(3)
C22 C23 1.386(3)
C22 H22 0.9500
C23 C24 1.385(4)
C23 H23 0.9500
C24 C25 1.384(4)
C24 H24 0.9500
C25 C26 1.386(3)
C25 H25 0.9500
C26 H26 0.9500
C31 C36 1.393(3)
C31 C32 1.397(3)
C32 C33 1.381(3)
C32 H32 0.9500
C33 C34 1.386(4)
C33 H33 0.9500
C34 C35 1.379(4)
C34 H34 0.9500
C35 C36 1.392(3)
C35 H35 0.9500
C36 H36 0.9500
C41 C42 1.395(3)
C41 C46 1.402(3)
C42 C43 1.389(3)
C42 H42 0.9500
C43 C44 1.384(4)
C43 H43 0.9500
C44 C45 1.385(3)
C44 H44 0.9500
C45 C46 1.386(3)
C45 H45 0.9500
C46 H46 0.9500
C51 C56 1.390(3)
C51 C52 1.396(3)
C52 C53 1.391(3)
C52 H52 0.9500
C53 C54 1.379(4)
C53 H53 0.9500
C54 C55 1.379(4)
C54 H54 0.9500
C55 C56 1.388(3)
C55 H55 0.9500
C56 H56 0.9500
C61 C66 1.393(3)
C61 C62 1.394(3)
C62 C63 1.388(3)
C62 H62 0.9500
C63 C64 1.385(4)
C63 H63 0.9500
C64 C65 1.382(3)
C64 H64 0.9500
C65 C66 1.394(3)
C65 H65 0.9500
C66 H66 0.9500

loop_
_geom_hbond_atom_site_label_D
_geom_hbond_atom_site_label_H
_geom_hbond_atom_site_label_A
_geom_hbond_distance_DH
_geom_hbond_distance_HA
_geom_hbond_distance_DA
_geom_hbond_angle_DHA
N1 H1N Cl1 0.869(10) 2.303(10) 3.172(2) 177(2)

loop_
_geom_torsion_atom_site_label_1
_geom_torsion_atom_site_label_2
_geom_torsion_atom_site_label_3
_geom_torsion_atom_site_label_4
_geom_torsion
P1 Cu S1 C1 145.64(8)
P2 Cu S1 C1 -79.41(8)
Cl1 Cu S1 C1 32.66(8)
P2 Cu P1 C21 66.86(8)
S1 Cu P1 C21 -171.91(7)
Cl1 Cu P1 C21 -56.48(8)
P2 Cu P1 C31 -54.97(9)
S1 Cu P1 C31 66.26(8)
Cl1 Cu P1 C31 -178.31(8)
P2 Cu P1 C11 -175.56(8)
S1 Cu P1 C11 -54.33(8)
Cl1 Cu P1 C11 61.10(8)
P1 Cu P2 C41 171.46(8)
S1 Cu P2 C41 51.73(8)
Cl1 Cu P2 C41 -64.24(8)
P1 Cu P2 C51 54.26(9)
S1 Cu P2 C51 -65.47(9)
Cl1 Cu P2 C51 178.56(8)
P1 Cu P2 C61 -67.91(8)
S1 Cu P2 C61 172.36(8)
Cl1 Cu P2 C61 56.39(8)
C2 N1 C1 O1 -1.3(3)
C2 N1 C1 S1 179.17(18)
C8 O1 C1 N1 177.6(2)
C8 O1 C1 S1 -2.9(3)
Cu S1 C1 N1 -20.7(2)
Cu S1 C1 O1 159.78(16)
C1 N1 C2 C3 -154.8(2)
C1 N1 C2 C7 27.6(4)
C7 C2 C3 C4 -0.6(4)
N1 C2 C3 C4 -178.2(2)
C2 C3 C4 C5 0.1(4)
C3 C4 C5 C6 0.6(4)
C4 C5 C6 C7 -0.9(4)
C3 C2 C7 C6 0.4(4)
N1 C2 C7 C6 177.8(2)
C5 C6 C7 C2 0.4(4)
C21 P1 C11 C12 -106.9(2)
C31 P1 C11 C12 1.0(2)
Cu P1 C11 C12 129.42(18)
C21 P1 C11 C16 74.91(19)
C31 P1 C11 C16 -177.13(18)
Cu P1 C11 C16 -48.74(19)
C16 C11 C12 C13 0.4(3)
P1 C11 C12 C13 -177.71(19)
C11 C12 C13 C14 -1.5(4)
C12 C13 C14 C15 1.2(4)
C13 C14 C15 C16 0.3(4)
C14 C15 C16 C11 -1.4(4)
C12 C11 C16 C15 1.0(3)
P1 C11 C16 C15 179.31(19)
C31 P1 C21 C26 -82.7(2)
C11 P1 C21 C26 25.3(2)
Cu P1 C21 C26 147.89(17)
C31 P1 C21 C22 96.19(18)
C11 P1 C21 C22 -155.75(17)
Cu P1 C21 C22 -33.18(19)
C26 C21 C22 C23 0.4(3)
P1 C21 C22 C23 -178.61(18)
C21 C22 C23 C24 -0.3(4)
C22 C23 C24 C25 -0.5(4)
C23 C24 C25 C26 1.2(4)
C24 C25 C26 C21 -1.1(4)
C22 C21 C26 C25 0.4(3)
P1 C21 C26 C25 179.27(18)
C21 P1 C31 C36 -1.2(2)
C11 P1 C31 C36 -109.09(19)
Cu P1 C31 C36 125.90(17)
C21 P1 C31 C32 -178.21(17)
C11 P1 C31 C32 73.85(19)
Cu P1 C31 C32 -51.16(19)
C36 C31 C32 C33 1.4(3)
P1 C31 C32 C33 178.56(18)
C31 C32 C33 C34 -0.8(4)
C32 C33 C34 C35 -0.6(4)
C33 C34 C35 C36 1.2(4)
C34 C35 C36 C31 -0.6(4)
C32 C31 C36 C35 -0.7(3)
P1 C31 C36 C35 -177.72(18)
C51 P2 C41 C42 -135.56(18)
C61 P2 C41 C42 -26.9(2)
Cu P2 C41 C42 100.71(17)
C51 P2 C41 C46 53.66(18)
C61 P2 C41 C46 162.31(16)
Cu P2 C41 C46 -70.07(17)
C46 C41 C42 C43 -0.6(3)
P2 C41 C42 C43 -171.38(18)
C41 C42 C43 C44 0.7(4)
C42 C43 C44 C45 -0.6(4)
C43 C44 C45 C46 0.4(3)
C44 C45 C46 C41 -0.3(3)
C42 C41 C46 C45 0.4(3)
P2 C41 C46 C45 171.57(16)
C41 P2 C51 C56 -159.13(17)
C61 P2 C51 C56 90.43(19)
Cu P2 C51 C56 -39.2(2)
C41 P2 C51 C52 21.0(2)
C61 P2 C51 C52 -89.5(2)
Cu P2 C51 C52 140.95(17)
C56 C51 C52 C53 -0.1(3)
P2 C51 C52 C53 179.81(17)
C51 C52 C53 C54 -0.4(3)
C52 C53 C54 C55 0.7(4)
C53 C54 C55 C56 -0.5(4)
C54 C55 C56 C51 0.1(4)
C52 C51 C56 C55 0.2(3)
P2 C51 C56 C55 -179.67(19)
C41 P2 C61 C66 90.6(2)
C51 P2 C61 C66 -159.94(19)
Cu P2 C61 C66 -31.9(2)
C41 P2 C61 C62 -93.0(2)
C51 P2 C61 C62 16.4(2)
Cu P2 C61 C62 144.46(17)
C66 C61 C62 C63 0.0(3)
P2 C61 C62 C63 -176.33(19)
C61 C62 C63 C64 0.5(4)
C62 C63 C64 C65 -1.0(4)
C63 C64 C65 C66 0.9(4)
C62 C61 C66 C65 -0.1(4)
P2 C61 C66 C65 176.44(19)
C64 C65 C66 C61 -0.4(4)
